data_7718932
loop_
_publ_author_name
'Chan, Tek Long'
'Zhang, Jie'
'Xie, Zuowei'

_publ_section_title
;
 Carboranyl diphosphenes: synthesis, structure and reactivity.
;
_journal_issue 28
_journal_name_full 'Dalton transactions (Cambridge, England : 2003)'
_journal_page_first 10946
_journal_page_last 10955
_journal_paper_doi 10.1039/d5dt01239b
_journal_volume 54
_journal_year 2025
_chemical_formula_sum 'C19 H34 B10 N O4 P'
_chemical_formula_weight 479.54
_space_group_crystal_system triclinic
_space_group_IT_number 2
_space_group_name_Hall '-P 1'
_space_group_name_H-M_alt 'P -1'
_atom_sites_solution_hydrogens geom
_audit_creation_method SHELXL-2014/6
_audit_update_record
;
2025-04-24 deposited with the CCDC.	2025-06-18 downloaded from the CCDC.
;
_cell_angle_alpha 69.2438(17)
_cell_angle_beta 88.8003(18)
_cell_angle_gamma 80.3112(17)
_cell_formula_units_Z 4
_cell_length_a 11.0337(4)
_cell_length_b 14.3195(4)
_cell_length_c 18.6017(6)
_cell_measurement_reflns_used 216
_cell_measurement_temperature 296(2)
_cell_measurement_theta_max 15
_cell_measurement_theta_min 15
_cell_volume 2706.67(16)
_computing_cell_refinement 'BRUKER KAPPA APEXII DUO DIFFRACTOMETER'
_computing_data_collection 'BRUKER KAPPA APEXII DUO DIFFRACTOMETER'
_computing_data_reduction 'BRUKER KAPPA APEXII DUO DIFFRACTOMETER'
_computing_molecular_graphics 'BRUKER SHELXTL'
_computing_publication_material 'BRUKER SHELXTL'
_computing_structure_refinement 'SHELXL-2014/6 (Sheldrick, 2014)'
_diffrn_ambient_temperature 296(2)
_diffrn_measured_fraction_theta_full 0.967
_diffrn_measured_fraction_theta_max 0.967
_diffrn_measurement_device_type 'BRUKER KAPPA APEXII DUO DIFFRACTOMETER'
_diffrn_measurement_method 'PHI & OMEGA SCAN'
_diffrn_radiation_type MoK\a
_diffrn_radiation_wavelength 0.71073
_diffrn_reflns_av_R_equivalents 0.0277
_diffrn_reflns_av_unetI/netI 0.0289
_diffrn_reflns_Laue_measured_fraction_full 0.967
_diffrn_reflns_Laue_measured_fraction_max 0.967
_diffrn_reflns_limit_h_max 12
_diffrn_reflns_limit_h_min -13
_diffrn_reflns_limit_k_max 17
_diffrn_reflns_limit_k_min -17
_diffrn_reflns_limit_l_max 18
_diffrn_reflns_limit_l_min -22
_diffrn_reflns_number 32963
_diffrn_reflns_point_group_measured_fraction_full 0.967
_diffrn_reflns_point_group_measured_fraction_max 0.967
_diffrn_reflns_theta_full 25.242
_diffrn_reflns_theta_max 25.249
_diffrn_reflns_theta_min 1.172
_exptl_absorpt_coefficient_mu 0.128
_exptl_absorpt_correction_T_max 0.7456
_exptl_absorpt_correction_T_min 0.6876
_exptl_absorpt_correction_type multi-scan
_exptl_crystal_colour colourless
_exptl_crystal_density_diffrn 1.177
_exptl_crystal_description block
_exptl_crystal_F_000 1008
_exptl_crystal_size_max 0.500
_exptl_crystal_size_mid 0.400
_exptl_crystal_size_min 0.300
_refine_diff_density_max 0.358
_refine_diff_density_min -0.388
_refine_diff_density_rms 0.050
_refine_ls_extinction_method none
_refine_ls_goodness_of_fit_ref 1.068
_refine_ls_hydrogen_treatment constr
_refine_ls_matrix_type full
_refine_ls_number_parameters 631
_refine_ls_number_reflns 9471
_refine_ls_number_restraints 0
_refine_ls_restrained_S_all 1.068
_refine_ls_R_factor_all 0.0752
_refine_ls_R_factor_gt 0.0570
_refine_ls_shift/su_max 0.003
_refine_ls_shift/su_mean 0.000
_refine_ls_structure_factor_coef Fsqd
_refine_ls_weighting_details 'w=1/[\s^2^(Fo^2^)+(0.0950P)^2^+1.6230P] where P=(Fo^2^+2Fc^2^)/3'
_refine_ls_weighting_scheme calc
_refine_ls_wR_factor_gt 0.1635
_refine_ls_wR_factor_ref 0.1812
_reflns_Friedel_coverage 0.000
_reflns_number_gt 7383
_reflns_number_total 9471
_reflns_threshold_expression 'I > 2\s(I)'
_cod_data_source_file d5dt01239b2.cif
_cod_data_source_block 10
_cod_depositor_comments 'Adding full bibliography for 7718922--7718935.cif.'
_cod_original_cell_volume 2706.67(15)
_cod_database_code 7718932
_shelx_space_group_comment
;
The symmetry employed for this shelxl refinement is uniquely defined
by the following loop, which should always be used as a source of
symmetry information in preference to the above space-group names.
They are only intended as comments.
;
_shelx_estimated_absorpt_t_min 0.939
_shelx_estimated_absorpt_t_max 0.963
_shelxl_version_number 2014/6

loop_
_space_group_symop_operation_xyz
'x, y, z'
'-x, -y, -z'

loop_
_atom_site_label
_atom_site_type_symbol
_atom_site_fract_x
_atom_site_fract_y
_atom_site_fract_z
_atom_site_U_iso_or_equiv
_atom_site_adp_type
_atom_site_occupancy
_atom_site_site_symmetry_order
_atom_site_calc_flag
_atom_site_refinement_flags_posn
_atom_site_refinement_flags_adp
_atom_site_refinement_flags_occupancy
_atom_site_disorder_assembly
_atom_site_disorder_group
P1' P 0.80910(6) 0.80392(5) 0.12724(4) 0.03842(18) Uani 1 1 d . . . . .
N1' N 0.80399(18) 0.75505(14) 0.01539(11) 0.0347(4) Uani 1 1 d . . . . .
P1 P 0.31861(6) 0.80607(5) 0.47696(4) 0.04190(19) Uani 1 1 d . . . . .
N1 N 0.30564(18) 0.75704(14) 0.61477(11) 0.0345(4) Uani 1 1 d . . . . .
O1 O 0.24928(16) 0.70656(14) 0.48894(12) 0.0503(5) Uani 1 1 d . . . . .
O2 O 0.0855(2) 0.8137(2) 0.42355(19) 0.0944(9) Uani 1 1 d . . . . .
O3 O 0.3491(2) 0.82085(16) 0.38440(11) 0.0590(5) Uani 1 1 d . . . . .
O4 O 0.3469(4) 0.9855(2) 0.3561(2) 0.1263(13) Uani 1 1 d . . . . .
C1 C 0.5136(2) 0.70336(17) 0.60922(14) 0.0366(5) Uani 1 1 d . . . . .
C2 C 0.4762(2) 0.73197(18) 0.51480(14) 0.0379(5) Uani 1 1 d . . . . .
C11 C 0.4054(2) 0.73625(17) 0.65398(14) 0.0351(5) Uani 1 1 d . . . . .
C12 C 0.4270(3) 0.7449(2) 0.73274(15) 0.0495(7) Uani 1 1 d . . . . .
C13 C 0.3063(3) 0.7573(3) 0.77365(18) 0.0691(10) Uani 1 1 d . . . . .
H13A H 0.2503 0.8148 0.7408 0.104 Uiso 1 1 calc R U . . .
H13B H 0.2702 0.6974 0.7851 0.104 Uiso 1 1 calc R U . . .
H13C H 0.3229 0.7674 0.8206 0.104 Uiso 1 1 calc R U . . .
C14 C 0.4840(3) 0.8409(3) 0.7196(2) 0.0683(9) Uani 1 1 d . . . . .
H14A H 0.5600 0.8359 0.6940 0.103 Uiso 1 1 calc R U . . .
H14B H 0.4280 0.8996 0.6883 0.103 Uiso 1 1 calc R U . . .
H14C H 0.4995 0.8468 0.7683 0.103 Uiso 1 1 calc R U . . .
C15 C 0.5120(3) 0.6518(3) 0.78837(18) 0.0704(10) Uani 1 1 d . . . . .
H15A H 0.5890 0.6412 0.7650 0.106 Uiso 1 1 calc R U . . .
H15B H 0.5264 0.6630 0.8352 0.106 Uiso 1 1 calc R U . . .
H15C H 0.4737 0.5930 0.7997 0.106 Uiso 1 1 calc R U . . .
C16 C 0.1812(2) 0.78998(18) 0.62954(13) 0.0348(5) Uani 1 1 d . . . . .
C17 C 0.1064(2) 0.7158(2) 0.65902(14) 0.0402(6) Uani 1 1 d . . . . .
C18 C -0.0180(2) 0.7485(2) 0.66485(17) 0.0520(7) Uani 1 1 d . . . . .
H18A H -0.0689 0.7007 0.6853 0.062 Uiso 1 1 calc R U . . .
C19 C -0.0675(3) 0.8493(3) 0.64118(18) 0.0590(8) Uani 1 1 d . . . . .
H19A H -0.1512 0.8694 0.6453 0.071 Uiso 1 1 calc R U . . .
C20 C 0.0061(3) 0.9204(2) 0.61150(17) 0.0551(8) Uani 1 1 d . . . . .
H20A H -0.0285 0.9887 0.5960 0.066 Uiso 1 1 calc R U . . .
C21 C 0.1324(2) 0.89344(19) 0.60363(14) 0.0419(6) Uani 1 1 d . . . . .
C22 C 0.1585(3) 0.6049(2) 0.6845(2) 0.0599(8) Uani 1 1 d . . . . .
H22A H 0.2452 0.5962 0.6764 0.090 Uiso 1 1 calc R U . . .
H22B H 0.1449 0.5730 0.7382 0.090 Uiso 1 1 calc R U . . .
H22C H 0.1187 0.5745 0.6553 0.090 Uiso 1 1 calc R U . . .
C23 C 0.2097(3) 0.9738(2) 0.56927(18) 0.0570(8) Uani 1 1 d . . . . .
H23A H 0.1588 1.0394 0.5553 0.086 Uiso 1 1 calc R U . . .
H23B H 0.2727 0.9678 0.6062 0.086 Uiso 1 1 calc R U . . .
H23C H 0.2469 0.9657 0.5243 0.086 Uiso 1 1 calc R U . . .
C24 C 0.1331(3) 0.7283(3) 0.4579(2) 0.0609(8) Uani 1 1 d . . . . .
C25 C 0.0775(3) 0.6370(3) 0.4733(3) 0.0933(14) Uani 1 1 d . . . . .
H25A H 0.1356 0.5782 0.5021 0.140 Uiso 1 1 calc R U . . .
H25B H 0.0053 0.6416 0.5024 0.140 Uiso 1 1 calc R U . . .
H25C H 0.0552 0.6318 0.4255 0.140 Uiso 1 1 calc R U . . .
C26 C 0.3442(4) 0.9163(3) 0.3344(2) 0.0771(11) Uani 1 1 d . . . . .
C27 C 0.3383(6) 0.9225(5) 0.2547(3) 0.158(3) Uani 1 1 d . . . . .
H27A H 0.3372 0.8564 0.2532 0.238 Uiso 1 1 calc R U . . .
H27B H 0.2648 0.9676 0.2293 0.238 Uiso 1 1 calc R U . . .
H27C H 0.4089 0.9477 0.2292 0.238 Uiso 1 1 calc R U . . .
B3 B 0.5735(3) 0.7993(2) 0.54091(18) 0.0425(7) Uani 1 1 d . . . . .
H3 H 0.5489 0.8797 0.5343 0.051 Uiso 1 1 calc R U . . .
B4 B 0.6654(3) 0.7079(2) 0.6207(2) 0.0466(7) Uani 1 1 d . . . . .
H4 H 0.7024 0.7290 0.6662 0.056 Uiso 1 1 calc R U . . .
B5 B 0.6143(3) 0.5901(2) 0.6418(2) 0.0490(8) Uani 1 1 d . . . . .
H5 H 0.6177 0.5350 0.7009 0.059 Uiso 1 1 calc R U . . .
B6 B 0.4913(3) 0.6076(2) 0.57562(19) 0.0431(7) Uani 1 1 d . . . . .
H6 H 0.4144 0.5653 0.5916 0.052 Uiso 1 1 calc R U . . .
B7 B 0.6011(3) 0.7596(3) 0.4607(2) 0.0511(8) Uani 1 1 d . . . . .
H7 H 0.5957 0.8151 0.4016 0.061 Uiso 1 1 calc R U . . .
B8 B 0.7233(3) 0.7430(3) 0.5271(2) 0.0533(8) Uani 1 1 d . . . . .
H8 H 0.7984 0.7873 0.5114 0.064 Uiso 1 1 calc R U . . .
B9 B 0.7486(3) 0.6135(3) 0.5891(2) 0.0552(9) Uani 1 1 d . . . . .
H9 H 0.8406 0.5732 0.6137 0.066 Uiso 1 1 calc R U . . .
B10 B 0.6407(3) 0.5518(3) 0.5612(2) 0.0561(9) Uani 1 1 d . . . . .
H10 H 0.6622 0.4712 0.5678 0.067 Uiso 1 1 calc R U . . .
B11 B 0.5508(3) 0.6418(3) 0.4818(2) 0.0508(8) Uani 1 1 d . . . . .
H11 H 0.5131 0.6208 0.4365 0.061 Uiso 1 1 calc R U . . .
B12 B 0.7095(3) 0.6456(3) 0.4904(2) 0.0582(9) Uani 1 1 d . . . . .
H12 H 0.7762 0.6263 0.4509 0.070 Uiso 1 1 calc R U . . .
O1' O 0.74056(16) 0.70383(13) 0.17054(11) 0.0458(4) Uani 1 1 d . . . . .
O2' O 0.5722(2) 0.81148(19) 0.17434(17) 0.0889(9) Uani 1 1 d . . . . .
O3' O 0.83415(18) 0.81864(14) 0.21171(11) 0.0520(5) Uani 1 1 d . . . . .
O4' O 0.8367(3) 0.9826(2) 0.15065(19) 0.1050(10) Uani 1 1 d . . . . .
C1' C 1.0112(2) 0.70442(17) 0.04806(15) 0.0371(6) Uani 1 1 d . . . . .
C2' C 0.9677(2) 0.73002(17) 0.12839(14) 0.0367(5) Uani 1 1 d . . . . .
C11' C 0.9056(2) 0.73752(17) -0.01402(14) 0.0359(5) Uani 1 1 d . . . . .
C12' C 0.9324(3) 0.7498(2) -0.09822(16) 0.0473(6) Uani 1 1 d . . . . .
C13' C 1.0252(3) 0.6600(3) -0.1057(2) 0.0634(8) Uani 1 1 d . . . . .
H13D H 1.1005 0.6523 -0.0776 0.095 Uiso 1 1 calc R U . . .
H13E H 0.9911 0.5989 -0.0853 0.095 Uiso 1 1 calc R U . . .
H13F H 1.0417 0.6732 -0.1590 0.095 Uiso 1 1 calc R U . . .
C14' C 0.9849(3) 0.8482(2) -0.13647(18) 0.0637(9) Uani 1 1 d . . . . .
H14D H 1.0586 0.8451 -0.1086 0.096 Uiso 1 1 calc R U . . .
H14E H 1.0035 0.8557 -0.1887 0.096 Uiso 1 1 calc R U . . .
H14F H 0.9253 0.9051 -0.1360 0.096 Uiso 1 1 calc R U . . .
C15' C 0.8148(3) 0.7577(3) -0.14439(18) 0.0686(9) Uani 1 1 d . . . . .
H15D H 0.7802 0.6971 -0.1216 0.103 Uiso 1 1 calc R U . . .
H15E H 0.7562 0.8152 -0.1438 0.103 Uiso 1 1 calc R U . . .
H15F H 0.8345 0.7658 -0.1965 0.103 Uiso 1 1 calc R U . . .
C16' C 0.6806(2) 0.78733(18) -0.01689(13) 0.0357(5) Uani 1 1 d . . . . .
C17' C 0.6309(2) 0.8909(2) -0.04622(14) 0.0426(6) Uani 1 1 d . . . . .
C18' C 0.5062(3) 0.9173(2) -0.06887(16) 0.0540(7) Uani 1 1 d . . . . .
H18B H 0.4711 0.9855 -0.0899 0.065 Uiso 1 1 calc R U . . .
C19' C 0.4340(3) 0.8453(3) -0.06097(18) 0.0605(8) Uani 1 1 d . . . . .
H19B H 0.3511 0.8650 -0.0764 0.073 Uiso 1 1 calc R U . . .
C20' C 0.4840(3) 0.7446(2) -0.03040(17) 0.0519(7) Uani 1 1 d . . . . .
H20B H 0.4344 0.6963 -0.0253 0.062 Uiso 1 1 calc R U . . .
C21' C 0.6080(2) 0.7130(2) -0.00682(15) 0.0426(6) Uani 1 1 d . . . . .
C22' C 0.7052(3) 0.9725(2) -0.05449(17) 0.0559(7) Uani 1 1 d . . . . .
H22D H 0.7885 0.9421 -0.0365 0.084 Uiso 1 1 calc R U . . .
H22E H 0.7041 1.0153 -0.1076 0.084 Uiso 1 1 calc R U . . .
H22F H 0.6706 1.0123 -0.0246 0.084 Uiso 1 1 calc R U . . .
C23' C 0.6605(3) 0.6021(2) 0.0273(2) 0.0599(8) Uani 1 1 d . . . . .
H23D H 0.7464 0.5937 0.0403 0.090 Uiso 1 1 calc R U . . .
H23E H 0.6180 0.5710 0.0728 0.090 Uiso 1 1 calc R U . . .
H23F H 0.6507 0.5705 -0.0095 0.090 Uiso 1 1 calc R U . . .
C24' C 0.6220(3) 0.7264(2) 0.18884(19) 0.0580(8) Uani 1 1 d . . . . .
C25' C 0.5672(4) 0.6349(3) 0.2277(3) 0.0973(15) Uani 1 1 d . . . . .
H25D H 0.6267 0.5756 0.2325 0.146 Uiso 1 1 calc R U . . .
H25E H 0.5429 0.6333 0.2779 0.146 Uiso 1 1 calc R U . . .
H25F H 0.4964 0.6363 0.1979 0.146 Uiso 1 1 calc R U . . .
C26' C 0.8352(3) 0.9137(3) 0.2094(2) 0.0621(8) Uani 1 1 d . . . . .
C27' C 0.8387(5) 0.9192(4) 0.2874(3) 0.1178(18) Uani 1 1 d . . . . .
H27D H 0.8365 0.8534 0.3253 0.177 Uiso 1 1 calc R U . . .
H27E H 0.9131 0.9415 0.2952 0.177 Uiso 1 1 calc R U . . .
H27F H 0.7690 0.9664 0.2922 0.177 Uiso 1 1 calc R U . . .
B3' B 0.9868(3) 0.6064(2) 0.13287(19) 0.0423(7) Uani 1 1 d . . . . .
H3' H 0.9113 0.5632 0.1392 0.051 Uiso 1 1 calc R U . . .
B4' B 1.1146(3) 0.5926(2) 0.0751(2) 0.0498(8) Uani 1 1 d . . . . .
H4' H 1.1227 0.5389 0.0446 0.060 Uiso 1 1 calc R U . . .
B5' B 1.1634(3) 0.7120(2) 0.0339(2) 0.0506(8) Uani 1 1 d . . . . .
H5' H 1.2034 0.7355 -0.0231 0.061 Uiso 1 1 calc R U . . .
B6' B 1.0657(3) 0.8000(2) 0.06659(19) 0.0431(7) Uani 1 1 d . . . . .
H6' H 1.0401 0.8807 0.0309 0.052 Uiso 1 1 calc R U . . .
B7' B 1.0388(3) 0.6391(2) 0.2094(2) 0.0491(8) Uani 1 1 d . . . . .
H7' H 0.9976 0.6163 0.2661 0.059 Uiso 1 1 calc R U . . .
B8' B 1.1349(3) 0.5511(2) 0.1767(2) 0.0556(9) Uani 1 1 d . . . . .
H8' H 1.1569 0.4702 0.2124 0.067 Uiso 1 1 calc R U . . .
B9' B 1.2442(3) 0.6163(3) 0.1160(2) 0.0600(10) Uani 1 1 d . . . . .
H9' H 1.3379 0.5774 0.1125 0.072 Uiso 1 1 calc R U . . .
B10' B 1.2141(3) 0.7451(3) 0.1103(2) 0.0554(9) Uani 1 1 d . . . . .
H10' H 1.2877 0.7905 0.1029 0.066 Uiso 1 1 calc R U . . .
B11' B 1.0890(3) 0.7581(2) 0.1680(2) 0.0484(8) Uani 1 1 d . . . . .
H11' H 1.0804 0.8124 0.1982 0.058 Uiso 1 1 calc R U . . .
B12' B 1.1981(3) 0.6453(3) 0.1983(2) 0.0601(9) Uani 1 1 d . . . . .
H12' H 1.2617 0.6254 0.2482 0.072 Uiso 1 1 calc R U . . .

loop_
_atom_site_aniso_label
_atom_site_aniso_U_11
_atom_site_aniso_U_22
_atom_site_aniso_U_33
_atom_site_aniso_U_23
_atom_site_aniso_U_13
_atom_site_aniso_U_12
P1' 0.0391(4) 0.0330(3) 0.0416(4) -0.0127(3) -0.0003(3) -0.0032(3)
N1' 0.0323(11) 0.0332(10) 0.0406(11) -0.0144(8) 0.0042(8) -0.0088(8)
P1 0.0423(4) 0.0405(4) 0.0416(4) -0.0145(3) 0.0001(3) -0.0035(3)
N1 0.0314(11) 0.0330(10) 0.0374(11) -0.0096(8) 0.0004(8) -0.0075(8)
O1 0.0380(10) 0.0492(11) 0.0650(13) -0.0227(9) -0.0069(9) -0.0050(8)
O2 0.0694(17) 0.0766(17) 0.129(2) -0.0353(16) -0.0420(16) 0.0129(14)
O3 0.0669(13) 0.0651(13) 0.0436(11) -0.0220(10) 0.0020(9) -0.0013(10)
O4 0.188(4) 0.0711(19) 0.105(3) -0.0118(18) 0.060(2) -0.031(2)
C1 0.0316(13) 0.0340(12) 0.0415(13) -0.0090(10) -0.0033(10) -0.0077(10)
C2 0.0351(13) 0.0380(13) 0.0418(14) -0.0152(11) 0.0036(10) -0.0077(10)
C11 0.0340(13) 0.0332(12) 0.0360(12) -0.0080(10) 0.0004(10) -0.0098(10)
C12 0.0441(16) 0.0650(18) 0.0402(15) -0.0187(13) -0.0037(11) -0.0113(13)
C13 0.0540(19) 0.115(3) 0.0446(17) -0.0379(18) 0.0014(14) -0.0115(18)
C14 0.073(2) 0.079(2) 0.070(2) -0.0424(18) -0.0036(17) -0.0220(18)
C15 0.064(2) 0.090(2) 0.0435(17) -0.0103(16) -0.0102(14) -0.0060(18)
C16 0.0317(13) 0.0422(13) 0.0312(12) -0.0147(10) -0.0006(9) -0.0041(10)
C17 0.0346(14) 0.0474(14) 0.0382(13) -0.0138(11) 0.0019(10) -0.0093(11)
C18 0.0356(15) 0.073(2) 0.0501(16) -0.0224(14) 0.0057(12) -0.0167(14)
C19 0.0350(15) 0.082(2) 0.0595(18) -0.0309(17) -0.0002(13) 0.0041(15)
C20 0.0563(18) 0.0546(17) 0.0499(16) -0.0233(14) -0.0069(13) 0.0143(14)
C21 0.0505(16) 0.0408(13) 0.0352(13) -0.0168(11) -0.0020(11) -0.0017(11)
C22 0.0539(19) 0.0478(16) 0.073(2) -0.0114(15) 0.0105(15) -0.0184(14)
C23 0.080(2) 0.0382(14) 0.0548(17) -0.0197(13) 0.0046(15) -0.0088(14)
C24 0.0371(16) 0.068(2) 0.084(2) -0.0402(18) -0.0089(15) 0.0017(14)
C25 0.043(2) 0.094(3) 0.160(4) -0.063(3) -0.011(2) -0.0145(19)
C26 0.078(2) 0.073(2) 0.054(2) -0.0019(18) 0.0143(17) 0.0091(19)
C27 0.195(6) 0.181(6) 0.046(2) -0.013(3) 0.013(3) 0.047(5)
B3 0.0400(17) 0.0400(15) 0.0492(17) -0.0143(13) 0.0052(13) -0.0155(12)
B4 0.0302(16) 0.0506(17) 0.0592(19) -0.0169(15) -0.0007(13) -0.0132(13)
B5 0.0307(16) 0.0380(15) 0.069(2) -0.0084(14) -0.0047(14) -0.0023(12)
B6 0.0312(15) 0.0350(14) 0.065(2) -0.0189(14) 0.0007(13) -0.0076(12)
B7 0.0405(18) 0.060(2) 0.0547(19) -0.0211(16) 0.0127(14) -0.0139(15)
B8 0.0371(18) 0.058(2) 0.069(2) -0.0247(17) 0.0121(15) -0.0184(15)
B9 0.0284(16) 0.0557(19) 0.081(2) -0.0246(17) 0.0021(15) -0.0050(14)
B10 0.0334(17) 0.0458(17) 0.091(3) -0.0281(17) 0.0033(16) -0.0019(13)
B11 0.0368(17) 0.0579(19) 0.069(2) -0.0368(17) 0.0078(14) -0.0066(14)
B12 0.0350(18) 0.068(2) 0.079(3) -0.0368(19) 0.0127(16) -0.0081(15)
O1' 0.0372(10) 0.0406(9) 0.0564(11) -0.0137(8) 0.0075(8) -0.0066(8)
O2' 0.0649(16) 0.0622(15) 0.119(2) -0.0172(14) 0.0311(14) 0.0072(12)
O3' 0.0628(13) 0.0492(11) 0.0438(11) -0.0186(9) -0.0032(9) -0.0044(9)
O4' 0.164(3) 0.0574(15) 0.098(2) -0.0244(15) -0.032(2) -0.0342(17)
C1' 0.0315(13) 0.0298(12) 0.0499(15) -0.0135(10) 0.0084(10) -0.0079(9)
C2' 0.0354(13) 0.0312(12) 0.0426(14) -0.0112(10) -0.0009(10) -0.0073(10)
C11' 0.0347(14) 0.0312(12) 0.0458(14) -0.0159(10) 0.0077(10) -0.0121(10)
C12' 0.0471(16) 0.0549(16) 0.0479(15) -0.0255(13) 0.0156(12) -0.0160(12)
C13' 0.060(2) 0.072(2) 0.073(2) -0.0432(18) 0.0249(16) -0.0163(16)
C14' 0.073(2) 0.0628(19) 0.0532(18) -0.0138(15) 0.0226(15) -0.0233(16)
C15' 0.060(2) 0.111(3) 0.0502(18) -0.0451(19) 0.0140(14) -0.0208(19)
C16' 0.0321(13) 0.0435(13) 0.0340(12) -0.0171(10) 0.0041(9) -0.0065(10)
C17' 0.0488(16) 0.0451(14) 0.0336(13) -0.0159(11) 0.0039(11) -0.0035(12)
C18' 0.0513(18) 0.0569(17) 0.0446(16) -0.0149(13) -0.0026(12) 0.0093(14)
C19' 0.0367(16) 0.085(2) 0.0558(18) -0.0256(16) -0.0042(13) 0.0009(16)
C20' 0.0379(15) 0.074(2) 0.0533(17) -0.0300(15) 0.0054(12) -0.0181(14)
C21' 0.0384(14) 0.0501(15) 0.0445(14) -0.0217(12) 0.0077(11) -0.0119(11)
C22' 0.074(2) 0.0403(15) 0.0494(17) -0.0120(12) -0.0001(14) -0.0080(14)
C23' 0.0537(19) 0.0483(16) 0.083(2) -0.0260(15) 0.0085(15) -0.0177(14)
C24' 0.0426(17) 0.0555(18) 0.068(2) -0.0157(15) 0.0129(14) -0.0023(14)
C25' 0.057(2) 0.074(2) 0.144(4) -0.016(2) 0.039(2) -0.0234(19)
C26' 0.065(2) 0.060(2) 0.071(2) -0.0381(18) -0.0096(16) -0.0016(15)
C27' 0.156(5) 0.131(4) 0.100(3) -0.086(3) -0.008(3) -0.015(3)
B3' 0.0375(16) 0.0272(13) 0.0565(18) -0.0084(12) 0.0062(13) -0.0057(11)
B4' 0.0366(17) 0.0354(15) 0.074(2) -0.0168(15) 0.0110(15) -0.0045(12)
B5' 0.0330(17) 0.0441(16) 0.071(2) -0.0153(15) 0.0104(14) -0.0103(13)
B6' 0.0359(16) 0.0340(14) 0.0596(19) -0.0140(13) 0.0004(13) -0.0120(12)
B7' 0.0433(18) 0.0420(16) 0.0511(18) -0.0048(14) -0.0076(14) -0.0031(13)
B8' 0.0409(18) 0.0365(16) 0.075(2) -0.0055(15) -0.0020(15) 0.0002(13)
B9' 0.0319(17) 0.0486(18) 0.088(3) -0.0132(18) -0.0020(16) -0.0010(14)
B10' 0.0361(18) 0.0495(18) 0.077(2) -0.0164(17) -0.0033(15) -0.0117(14)
B11' 0.0385(17) 0.0446(16) 0.061(2) -0.0161(15) -0.0105(14) -0.0090(13)
B12' 0.0394(19) 0.0505(19) 0.078(3) -0.0096(17) -0.0141(16) -0.0022(15)

loop_
_atom_type_symbol
_atom_type_description
_atom_type_scat_dispersion_real
_atom_type_scat_dispersion_imag
_atom_type_scat_source
C C 0.0033 0.0016 'International Tables Vol C Tables 4.2.6.8 and 6.1.1.4'
H H 0.0000 0.0000 'International Tables Vol C Tables 4.2.6.8 and 6.1.1.4'
B B 0.0013 0.0007 'International Tables Vol C Tables 4.2.6.8 and 6.1.1.4'
N N 0.0061 0.0033 'International Tables Vol C Tables 4.2.6.8 and 6.1.1.4'
O O 0.0106 0.0060 'International Tables Vol C Tables 4.2.6.8 and 6.1.1.4'
P P 0.1023 0.0942 'International Tables Vol C Tables 4.2.6.8 and 6.1.1.4'

loop_
_geom_angle_atom_site_label_1
_geom_angle_atom_site_label_2
_geom_angle_atom_site_label_3
_geom_angle
_geom_angle_site_symmetry_1
_geom_angle_site_symmetry_3
_geom_angle_publ_flag
O1' P1' O3' 91.98(10) . . ?
O1' P1' C2' 96.57(10) . . ?
O3' P1' C2' 94.01(10) . . ?
C11' N1' C16' 131.7(2) . . ?
O1 P1 O3 92.73(11) . . ?
O1 P1 C2 97.01(10) . . ?
O3 P1 C2 93.74(11) . . ?
C11 N1 C16 132.3(2) . . ?
C24 O1 P1 115.98(19) . . ?
C26 O3 P1 117.2(2) . . ?
C11 C1 C2 113.04(18) . . ?
C11 C1 B4 127.1(2) . . ?
C2 C1 B4 110.2(2) . . ?
C11 C1 B5 125.6(2) . . ?
C2 C1 B5 108.9(2) . . ?
B4 C1 B5 62.46(17) . . ?
C11 C1 B3 116.46(19) . . ?
C2 C1 B3 61.00(16) . . ?
B4 C1 B3 62.68(17) . . ?
B5 C1 B3 113.5(2) . . ?
C11 C1 B6 114.34(19) . . ?
C2 C1 B6 59.85(16) . . ?
B4 C1 B6 113.0(2) . . ?
B5 C1 B6 61.61(17) . . ?
B3 C1 B6 112.4(2) . . ?
C1 C2 B11 111.2(2) . . ?
C1 C2 B7 110.1(2) . . ?
B11 C2 B7 62.67(18) . . ?
C1 C2 B6 61.53(16) . . ?
B11 C2 B6 62.65(18) . . ?
B7 C2 B6 114.0(2) . . ?
C1 C2 B3 60.19(15) . . ?
B11 C2 B3 113.9(2) . . ?
B7 C2 B3 62.23(18) . . ?
B6 C2 B3 113.2(2) . . ?
C1 C2 P1 118.00(16) . . ?
B11 C2 P1 122.88(19) . . ?
B7 C2 P1 119.81(18) . . ?
B6 C2 P1 119.56(17) . . ?
B3 C2 P1 114.70(16) . . ?
N1 C11 C12 128.7(2) . . ?
N1 C11 C1 109.9(2) . . ?
C12 C11 C1 121.3(2) . . ?
C13 C12 C15 106.7(3) . . ?
C13 C12 C11 112.0(2) . . ?
C15 C12 C11 113.0(2) . . ?
C13 C12 C14 107.1(3) . . ?
C15 C12 C14 109.4(3) . . ?
C11 C12 C14 108.4(2) . . ?
C21 C16 C17 121.7(2) . . ?
C21 C16 N1 119.8(2) . . ?
C17 C16 N1 117.6(2) . . ?
C18 C17 C16 117.7(2) . . ?
C18 C17 C22 120.7(2) . . ?
C16 C17 C22 121.5(2) . . ?
C19 C18 C17 121.6(3) . . ?
C20 C19 C18 119.9(3) . . ?
C19 C20 C21 121.9(3) . . ?
C16 C21 C20 117.1(3) . . ?
C16 C21 C23 122.7(2) . . ?
C20 C21 C23 120.3(2) . . ?
O2 C24 O1 121.0(3) . . ?
O2 C24 C25 126.5(3) . . ?
O1 C24 C25 112.5(3) . . ?
O4 C26 O3 121.4(4) . . ?
O4 C26 C27 126.2(4) . . ?
O3 C26 C27 112.3(4) . . ?
C1 B3 C2 58.81(15) . . ?
C1 B3 B8 105.1(2) . . ?
C2 B3 B8 104.7(2) . . ?
C1 B3 B7 105.6(2) . . ?
C2 B3 B7 58.02(16) . . ?
B8 B3 B7 60.08(19) . . ?
C1 B3 B4 58.23(16) . . ?
C2 B3 B4 105.0(2) . . ?
B8 B3 B4 59.77(19) . . ?
B7 B3 B4 107.5(2) . . ?
C1 B4 B8 105.7(2) . . ?
C1 B4 B9 105.7(2) . . ?
B8 B4 B9 60.4(2) . . ?
C1 B4 B5 59.08(15) . . ?
B8 B4 B5 108.2(2) . . ?
B9 B4 B5 59.94(19) . . ?
C1 B4 B3 59.09(15) . . ?
B8 B4 B3 59.68(18) . . ?
B9 B4 B3 107.9(2) . . ?
B5 B4 B3 107.9(2) . . ?
C1 B5 B9 105.2(2) . . ?
C1 B5 B10 105.9(2) . . ?
B9 B5 B10 60.3(2) . . ?
C1 B5 B6 60.04(16) . . ?
B9 B5 B6 108.1(3) . . ?
B10 B5 B6 59.65(18) . . ?
C1 B5 B4 58.46(16) . . ?
B9 B5 B4 59.86(19) . . ?
B10 B5 B4 108.2(2) . . ?
B6 B5 B4 108.4(2) . . ?
C2 B6 C1 58.62(15) . . ?
C2 B6 B10 104.6(2) . . ?
C1 B6 B10 105.0(2) . . ?
C2 B6 B5 105.3(2) . . ?
C1 B6 B5 58.35(16) . . ?
B10 B6 B5 60.08(19) . . ?
C2 B6 B11 58.21(17) . . ?
C1 B6 B11 105.4(2) . . ?
B10 B6 B11 59.65(19) . . ?
B5 B6 B11 107.7(2) . . ?
C2 B7 B12 105.3(2) . . ?
C2 B7 B11 58.61(17) . . ?
B12 B7 B11 60.05(19) . . ?
C2 B7 B8 105.7(2) . . ?
B12 B7 B8 60.4(2) . . ?
B11 B7 B8 108.4(2) . . ?
C2 B7 B3 59.74(16) . . ?
B12 B7 B3 108.2(2) . . ?
B11 B7 B3 108.5(2) . . ?
B8 B7 B3 59.67(19) . . ?
B3 B8 B4 60.55(18) . . ?
B3 B8 B7 60.25(18) . . ?
B4 B8 B7 108.3(2) . . ?
B3 B8 B9 108.2(2) . . ?
B4 B8 B9 59.82(19) . . ?
B7 B8 B9 107.3(2) . . ?
B3 B8 B12 108.1(2) . . ?
B4 B8 B12 107.7(2) . . ?
B7 B8 B12 59.6(2) . . ?
B9 B8 B12 59.6(2) . . ?
B4 B9 B12 108.3(2) . . ?
B4 B9 B5 60.20(18) . . ?
B12 B9 B5 108.2(2) . . ?
B4 B9 B8 59.82(19) . . ?
B12 B9 B8 60.3(2) . . ?
B5 B9 B8 108.0(2) . . ?
B4 B9 B10 108.1(2) . . ?
B12 B9 B10 60.1(2) . . ?
B5 B9 B10 59.9(2) . . ?
B8 B9 B10 108.1(3) . . ?
B11 B10 B6 60.61(18) . . ?
B11 B10 B5 108.6(2) . . ?
B6 B10 B5 60.27(18) . . ?
B11 B10 B12 60.1(2) . . ?
B6 B10 B12 108.5(2) . . ?
B5 B10 B12 107.8(2) . . ?
B11 B10 B9 108.0(2) . . ?
B6 B10 B9 108.2(2) . . ?
B5 B10 B9 59.8(2) . . ?
B12 B10 B9 59.7(2) . . ?
C2 B11 B10 105.4(2) . . ?
C2 B11 B12 105.2(2) . . ?
B10 B11 B12 60.4(2) . . ?
C2 B11 B7 58.72(17) . . ?
B10 B11 B7 108.1(2) . . ?
B12 B11 B7 59.90(19) . . ?
C2 B11 B6 59.14(16) . . ?
B10 B11 B6 59.74(19) . . ?
B12 B11 B6 108.1(2) . . ?
B7 B11 B6 107.9(2) . . ?
B7 B12 B9 108.0(2) . . ?
B7 B12 B11 60.05(19) . . ?
B9 B12 B11 108.0(2) . . ?
B7 B12 B10 107.6(2) . . ?
B9 B12 B10 60.2(2) . . ?
B11 B12 B10 59.5(2) . . ?
B7 B12 B8 60.0(2) . . ?
B9 B12 B8 60.1(2) . . ?
B11 B12 B8 108.1(2) . . ?
B10 B12 B8 108.1(3) . . ?
C24' O1' P1' 115.16(17) . . ?
C26' O3' P1' 117.18(19) . . ?
C11' C1' C2' 112.91(18) . . ?
C11' C1' B5' 127.5(2) . . ?
C2' C1' B5' 109.8(2) . . ?
C11' C1' B4' 126.0(2) . . ?
C2' C1' B4' 108.6(2) . . ?
B5' C1' B4' 62.47(17) . . ?
C11' C1' B6' 116.59(19) . . ?
C2' C1' B6' 60.65(16) . . ?
B5' C1' B6' 62.55(17) . . ?
B4' C1' B6' 113.2(2) . . ?
C11' C1' B3' 114.20(19) . . ?
C2' C1' B3' 59.67(15) . . ?
B5' C1' B3' 113.0(2) . . ?
B4' C1' B3' 61.73(16) . . ?
B6' C1' B3' 112.0(2) . . ?
C1' C2' B7' 111.61(19) . . ?
C1' C2' B11' 110.0(2) . . ?
B7' C2' B11' 62.88(17) . . ?
C1' C2' B3' 61.62(15) . . ?
B7' C2' B3' 62.76(18) . . ?
B11' C2' B3' 114.0(2) . . ?
C1' C2' B6' 60.33(15) . . ?
B7' C2' B6' 114.3(2) . . ?
B11' C2' B6' 62.09(18) . . ?
B3' C2' B6' 113.4(2) . . ?
C1' C2' P1' 118.05(16) . . ?
B7' C2' P1' 122.91(19) . . ?
B11' C2' P1' 119.11(18) . . ?
B3' C2' P1' 120.55(17) . . ?
B6' C2' P1' 113.67(16) . . ?
N1' C11' C12' 129.2(2) . . ?
N1' C11' C1' 109.7(2) . . ?
C12' C11' C1' 121.1(2) . . ?
C15' C12' C14' 107.9(3) . . ?
C15' C12' C11' 111.5(2) . . ?
C14' C12' C11' 109.0(2) . . ?
C15' C12' C13' 106.6(3) . . ?
C14' C12' C13' 108.7(2) . . ?
C11' C12' C13' 113.0(2) . . ?
C21' C16' C17' 121.8(2) . . ?
C21' C16' N1' 117.7(2) . . ?
C17' C16' N1' 119.7(2) . . ?
C18' C17' C16' 117.1(3) . . ?
C18' C17' C22' 119.7(2) . . ?
C16' C17' C22' 123.1(2) . . ?
C19' C18' C17' 121.8(3) . . ?
C20' C19' C18' 120.0(3) . . ?
C19' C20' C21' 121.2(3) . . ?
C20' C21' C16' 118.0(2) . . ?
C20' C21' C23' 120.2(3) . . ?
C16' C21' C23' 121.7(2) . . ?
O2' C24' O1' 121.5(3) . . ?
O2' C24' C25' 126.0(3) . . ?
O1' C24' C25' 112.5(3) . . ?
O4' C26' O3' 122.2(3) . . ?
O4' C26' C27' 125.6(4) . . ?
O3' C26' C27' 112.2(3) . . ?
C2' B3' C1' 58.71(14) . . ?
C2' B3' B8' 104.7(2) . . ?
C1' B3' B8' 105.1(2) . . ?
C2' B3' B4' 105.1(2) . . ?
C1' B3' B4' 58.21(16) . . ?
B8' B3' B4' 60.0(2) . . ?
C2' B3' B7' 58.17(16) . . ?
C1' B3' B7' 105.7(2) . . ?
B8' B3' B7' 60.00(19) . . ?
B4' B3' B7' 107.8(2) . . ?
C1' B4' B9' 105.6(2) . . ?
C1' B4' B8' 106.3(2) . . ?
B9' B4' B8' 60.4(2) . . ?
C1' B4' B5' 58.52(16) . . ?
B9' B4' B5' 60.22(19) . . ?
B8' B4' B5' 108.7(3) . . ?
C1' B4' B3' 60.06(15) . . ?
B9' B4' B3' 108.0(3) . . ?
B8' B4' B3' 59.61(18) . . ?
B5' B4' B3' 108.5(2) . . ?
C1' B5' B10' 105.6(2) . . ?
C1' B5' B4' 59.01(16) . . ?
B10' B5' B4' 107.8(3) . . ?
C1' B5' B9' 105.5(2) . . ?
B10' B5' B9' 60.2(2) . . ?
B4' B5' B9' 59.63(19) . . ?
C1' B5' B6' 59.14(16) . . ?
B10' B5' B6' 59.58(19) . . ?
B4' B5' B6' 107.7(2) . . ?
B9' B5' B6' 107.6(3) . . ?
C1' B6' C2' 59.02(15) . . ?
C1' B6' B10' 105.3(2) . . ?
C2' B6' B10' 104.5(2) . . ?
C1' B6' B11' 106.1(2) . . ?
C2' B6' B11' 58.45(17) . . ?
B10' B6' B11' 59.39(19) . . ?
C1' B6' B5' 58.31(16) . . ?
C2' B6' B5' 105.2(2) . . ?
B10' B6' B5' 60.0(2) . . ?
B11' B6' B5' 107.5(2) . . ?
C2' B7' B8' 105.1(2) . . ?
C2' B7' B12' 104.8(2) . . ?
B8' B7' B12' 60.2(2) . . ?
C2' B7' B11' 58.82(16) . . ?
B8' B7' B11' 107.5(2) . . ?
B12' B7' B11' 59.32(18) . . ?
C2' B7' B3' 59.08(16) . . ?
B8' B7' B3' 59.61(19) . . ?
B12' B7' B3' 107.7(3) . . ?
B11' B7' B3' 107.7(2) . . ?
B3' B8' B7' 60.40(18) . . ?
B3' B8' B4' 60.38(18) . . ?
B7' B8' B4' 108.4(2) . . ?
B3' B8' B9' 108.1(2) . . ?
B7' B8' B9' 107.8(2) . . ?
B4' B8' B9' 59.6(2) . . ?
B3' B8' B12' 108.1(2) . . ?
B7' B8' B12' 60.0(2) . . ?
B4' B8' B12' 107.3(2) . . ?
B9' B8' B12' 59.5(2) . . ?
B12' B9' B4' 108.3(2) . . ?
B12' B9' B5' 108.3(2) . . ?
B4' B9' B5' 60.15(19) . . ?
B12' B9' B8' 60.3(2) . . ?
B4' B9' B8' 60.0(2) . . ?
B5' B9' B8' 108.3(2) . . ?
B12' B9' B10' 60.1(2) . . ?
B4' B9' B10' 107.9(2) . . ?
B5' B9' B10' 59.8(2) . . ?
B8' B9' B10' 108.2(3) . . ?
B11' B10' B6' 60.48(18) . . ?
B11' B10' B5' 108.6(2) . . ?
B6' B10' B5' 60.38(18) . . ?
B11' B10' B12' 59.8(2) . . ?
B6' B10' B12' 108.2(2) . . ?
B5' B10' B12' 107.9(2) . . ?
B11' B10' B9' 107.5(2) . . ?
B6' B10' B9' 108.0(2) . . ?
B5' B10' B9' 60.0(2) . . ?
B12' B10' B9' 59.5(2) . . ?
C2' B11' B10' 105.9(2) . . ?
C2' B11' B12' 105.1(2) . . ?
B10' B11' B12' 60.8(2) . . ?
C2' B11' B6' 59.46(16) . . ?
B10' B11' B6' 60.12(19) . . ?
B12' B11' B6' 108.7(3) . . ?
C2' B11' B7' 58.30(16) . . ?
B10' B11' B7' 109.0(2) . . ?
B12' B11' B7' 60.25(19) . . ?
B6' B11' B7' 108.4(2) . . ?
B11' B12' B9' 108.0(3) . . ?
B11' B12' B7' 60.43(18) . . ?
B9' B12' B7' 108.2(3) . . ?
B11' B12' B10' 59.47(19) . . ?
B9' B12' B10' 60.4(2) . . ?
B7' B12' B10' 108.1(2) . . ?
B11' B12' B8' 108.0(2) . . ?
B9' B12' B8' 60.3(2) . . ?
B7' B12' B8' 59.79(19) . . ?
B10' B12' B8' 108.4(3) . . ?

loop_
_geom_bond_atom_site_label_1
_geom_bond_atom_site_label_2
_geom_bond_distance
_geom_bond_site_symmetry_2
_geom_bond_publ_flag
P1' O1' 1.6721(18) . ?
P1' O3' 1.692(2) . ?
P1' C2' 1.882(2) . ?
N1' C11' 1.264(3) . ?
N1' C16' 1.433(3) . ?
P1 O1 1.673(2) . ?
P1 O3 1.692(2) . ?
P1 C2 1.883(2) . ?
N1 C11 1.266(3) . ?
N1 C16 1.429(3) . ?
O1 C24 1.358(3) . ?
O2 C24 1.193(4) . ?
O3 C26 1.347(4) . ?
O4 C26 1.199(5) . ?
C1 C11 1.545(3) . ?
C1 C2 1.699(3) . ?
C1 B4 1.708(4) . ?
C1 B5 1.719(4) . ?
C1 B3 1.723(4) . ?
C1 B6 1.749(4) . ?
C2 B11 1.704(4) . ?
C2 B7 1.706(4) . ?
C2 B6 1.721(4) . ?
C2 B3 1.737(4) . ?
C11 C12 1.540(4) . ?
C12 C13 1.536(4) . ?
C12 C15 1.540(4) . ?
C12 C14 1.546(4) . ?
C16 C21 1.397(3) . ?
C16 C17 1.404(4) . ?
C17 C18 1.389(4) . ?
C17 C22 1.499(4) . ?
C18 C19 1.367(4) . ?
C19 C20 1.364(5) . ?
C20 C21 1.401(4) . ?
C21 C23 1.498(4) . ?
C24 C25 1.471(5) . ?
C26 C27 1.454(6) . ?
B3 B8 1.769(4) . ?
B3 B7 1.779(5) . ?
B3 B4 1.784(4) . ?
B4 B8 1.771(5) . ?
B4 B9 1.771(5) . ?
B4 B5 1.777(4) . ?
B5 B9 1.772(5) . ?
B5 B10 1.773(5) . ?
B5 B6 1.776(4) . ?
B6 B10 1.765(4) . ?
B6 B11 1.781(5) . ?
B7 B12 1.770(5) . ?
B7 B11 1.773(5) . ?
B7 B8 1.776(5) . ?
B8 B9 1.780(5) . ?
B8 B12 1.785(5) . ?
B9 B12 1.771(6) . ?
B9 B10 1.781(5) . ?
B10 B11 1.764(5) . ?
B10 B12 1.778(5) . ?
B11 B12 1.773(5) . ?
O1' C24' 1.360(3) . ?
O2' C24' 1.186(4) . ?
O3' C26' 1.348(4) . ?
O4' C26' 1.188(4) . ?
C1' C11' 1.549(3) . ?
C1' C2' 1.702(3) . ?
C1' B5' 1.710(4) . ?
C1' B4' 1.719(4) . ?
C1' B6' 1.725(4) . ?
C1' B3' 1.752(4) . ?
C2' B7' 1.703(4) . ?
C2' B11' 1.712(4) . ?
C2' B3' 1.719(4) . ?
C2' B6' 1.730(4) . ?
C11' C12' 1.541(4) . ?
C12' C15' 1.538(4) . ?
C12' C14' 1.540(4) . ?
C12' C13' 1.549(4) . ?
C16' C21' 1.396(4) . ?
C16' C17' 1.401(3) . ?
C17' C18' 1.397(4) . ?
C17' C22' 1.500(4) . ?
C18' C19' 1.371(5) . ?
C19' C20' 1.368(4) . ?
C20' C21' 1.395(4) . ?
C21' C23' 1.501(4) . ?
C24' C25' 1.477(5) . ?
C26' C27' 1.482(5) . ?
B3' B8' 1.767(4) . ?
B3' B4' 1.781(4) . ?
B3' B7' 1.782(5) . ?
B4' B9' 1.769(5) . ?
B4' B8' 1.775(5) . ?
B4' B5' 1.778(4) . ?
B5' B10' 1.777(5) . ?
B5' B9' 1.779(5) . ?
B5' B6' 1.783(4) . ?
B6' B10' 1.769(4) . ?
B6' B11' 1.775(5) . ?
B7' B8' 1.774(5) . ?
B7' B12' 1.778(5) . ?
B7' B11' 1.781(4) . ?
B8' B9' 1.782(5) . ?
B8' B12' 1.782(5) . ?
B9' B12' 1.768(6) . ?
B9' B10' 1.784(5) . ?
B10' B11' 1.756(5) . ?
B10' B12' 1.779(5) . ?
B11' B12' 1.761(4) . ?
